data_7000828
loop_
_publ_author_name
'Alexander, Sean G.'
'Cole, Marcus L.'
'Forsyth, Craig M.'
'Furfari, Samantha K.'
'Konstas, Kristina'

_publ_section_title
;
 Bulky triazenide complexes of alumino- and gallohydrides
;
_journal_issue 13
_journal_name_full 'Dalton Transactions'
_journal_page_first 2326
_journal_page_last 2336
_journal_paper_doi 10.1039/b817397d
_journal_year 2009
_chemical_compound_source Et2O
_chemical_formula_moiety 'C58 H57 Al N6'
_chemical_formula_sum 'C58 H57 Al N6'
_chemical_formula_weight 865.08
_chemical_name_common (AlH(DitopN3Mes)2)
_chemical_temperature_decomposition 531
_space_group_IT_number 2
_symmetry_cell_setting triclinic
_symmetry_Int_Tables_number 2
_symmetry_space_group_name_Hall '-P 1'
_symmetry_space_group_name_H-M 'P -1'
_atom_sites_solution_hydrogens geom
_atom_sites_solution_primary direct
_atom_sites_solution_secondary difmap
_audit_creation_method SHELXL-97
_cell_angle_alpha 98.803(2)
_cell_angle_beta 99.288(2)
_cell_angle_gamma 116.586(3)
_cell_formula_units_Z 2
_cell_length_a 11.8179(5)
_cell_length_b 11.8232(4)
_cell_length_c 20.7647(12)
_cell_measurement_reflns_used 18948
_cell_measurement_temperature 223(2)
_cell_measurement_theta_max 28.62
_cell_measurement_theta_min 1.03
_cell_volume 2475.7(2)
_computing_cell_refinement DENZO-SMN
_computing_data_collection 'Nonius Collect'
_computing_data_reduction X-Seed
_computing_molecular_graphics 'X-Seed / POV-Ray'
_computing_publication_material 'Microsoft Office 2000'
_computing_structure_refinement 'SHELXL-97 (Sheldrick, 1997)'
_computing_structure_solution 'SHELXS-97 (Sheldrick, 1990)'
_diffrn_ambient_temperature 123(2)
_diffrn_measured_fraction_theta_full 0.971
_diffrn_measured_fraction_theta_max 0.906
_diffrn_measurement_device_type 'Nonius Kappa CCD'
_diffrn_measurement_method 'psi and omega scans'
_diffrn_radiation_monochromator graphite
_diffrn_radiation_probe x-ray
_diffrn_radiation_type MoK\a
_diffrn_radiation_wavelength 0.71073
_diffrn_reflns_av_R_equivalents 0.1060
_diffrn_reflns_av_sigmaI/netI 0.2911
_diffrn_reflns_limit_h_max 15
_diffrn_reflns_limit_h_min -15
_diffrn_reflns_limit_k_max 14
_diffrn_reflns_limit_k_min -15
_diffrn_reflns_limit_l_max 21
_diffrn_reflns_limit_l_min -27
_diffrn_reflns_number 18948
_diffrn_reflns_theta_full 26.00
_diffrn_reflns_theta_max 28.62
_diffrn_reflns_theta_min 1.03
_diffrn_source 'fine-focus sealed tube'
_exptl_absorpt_coefficient_mu 0.085
_exptl_absorpt_correction_T_max 0.9916
_exptl_absorpt_correction_T_min 0.9791
_exptl_absorpt_correction_type empirical
_exptl_absorpt_process_details 'performed as part of the DENZO-SMN package'
_exptl_crystal_colour yellow
_exptl_crystal_density_diffrn 1.160
_exptl_crystal_density_method 'not measured'
_exptl_crystal_description prism
_exptl_crystal_F_000 920
_exptl_crystal_size_max 0.25
_exptl_crystal_size_mid 0.10
_exptl_crystal_size_min 0.10
_refine_diff_density_max 0.545
_refine_diff_density_min -0.277
_refine_diff_density_rms 0.058
_refine_ls_extinction_method none
_refine_ls_goodness_of_fit_ref 0.945
_refine_ls_hydrogen_treatment mixed
_refine_ls_matrix_type full
_refine_ls_number_parameters 600
_refine_ls_number_reflns 11489
_refine_ls_number_restraints 0
_refine_ls_restrained_S_all 0.945
_refine_ls_R_factor_all 0.3235
_refine_ls_R_factor_gt 0.0962
_refine_ls_shift/su_max 0.000
_refine_ls_shift/su_mean 0.000
_refine_ls_structure_factor_coef Fsqd
_refine_ls_weighting_details 'calc w=1/[\s^2^(Fo^2^)+(0.1001P)^2^+0.0000P] where P=(Fo^2^+2Fc^2^)/3'
_refine_ls_weighting_scheme calc
_refine_ls_wR_factor_gt 0.1808
_refine_ls_wR_factor_ref 0.2704
_reflns_number_gt 3334
_reflns_number_total 11489
_reflns_threshold_expression >2sigma(I)
_cod_data_source_file b817397d.txt
_cod_data_source_block Compound2
_cod_depositor_comments
;
The following automatic conversions were performed:

'_chemical_melting_point' tag was changed to
'_chemical_temperature_decomposition' since the value had been '531
(dec.)'. The value '531 (dec.)' was changed to '531'.

Automatic conversion script
Id: cif_fix_values 1646 2011-03-28 12:23:43Z adriana 
;
_cod_database_code 7000828

loop_
_symmetry_equiv_pos_as_xyz
'x, y, z'
'-x, -y, -z'

loop_
_atom_site_label
_atom_site_type_symbol
_atom_site_fract_x
_atom_site_fract_y
_atom_site_fract_z
_atom_site_U_iso_or_equiv
_atom_site_adp_type
_atom_site_occupancy
_atom_site_symmetry_multiplicity
_atom_site_calc_flag
_atom_site_refinement_flags
_atom_site_disorder_assembly
_atom_site_disorder_group
Al1 Al 0.16479(16) 0.91496(16) 0.24996(8) 0.0492(5) Uani 1 1 d . . .
N1 N 0.1362(4) 0.9819(4) 0.17011(18) 0.0431(11) Uani 1 1 d . . .
N2 N 0.1819(4) 0.9198(4) 0.13328(19) 0.0417(10) Uani 1 1 d . . .
N3 N 0.2340(4) 0.8721(4) 0.17393(19) 0.0440(11) Uani 1 1 d . . .
N4 N 0.3125(4) 0.9657(4) 0.32989(19) 0.0423(11) Uani 1 1 d . . .
N5 N 0.2856(4) 1.0473(4) 0.36650(19) 0.0444(11) Uani 1 1 d . . .
N6 N 0.1973(4) 1.0594(4) 0.32551(19) 0.0470(11) Uani 1 1 d . . .
C1 C 0.0826(5) 1.0528(5) 0.1391(2) 0.0443(13) Uani 1 1 d . . .
C2 C -0.0406(5) 1.0324(5) 0.1474(2) 0.0479(14) Uani 1 1 d . . .
C3 C -0.0895(5) 1.1095(5) 0.1230(3) 0.0611(16) Uani 1 1 d . . .
H3 H -0.1687 1.1017 0.1307 0.073 Uiso 1 1 calc R . .
C4 C -0.0246(6) 1.1964(6) 0.0882(3) 0.0709(18) Uani 1 1 d . . .
H4 H -0.0595 1.2471 0.0719 0.085 Uiso 1 1 calc R . .
C5 C 0.0919(6) 1.2097(5) 0.0770(3) 0.0652(17) Uani 1 1 d . . .
H5 H 0.1335 1.2666 0.0511 0.078 Uiso 1 1 calc R . .
C6 C 0.1489(5) 1.1410(5) 0.1031(3) 0.0502(14) Uani 1 1 d . . .
C7 C -0.1214(5) 0.9271(5) 0.1766(3) 0.0457(14) Uani 1 1 d . . .
C8 C -0.1663(5) 0.7961(6) 0.1445(3) 0.0547(15) Uani 1 1 d . . .
H8 H -0.1416 0.7760 0.1053 0.066 Uiso 1 1 calc R . .
C9 C -0.2450(6) 0.6974(6) 0.1690(3) 0.0632(17) Uani 1 1 d . . .
H9 H -0.2736 0.6104 0.1463 0.076 Uiso 1 1 calc R . .
C10 C -0.2840(6) 0.7216(7) 0.2261(3) 0.0697(18) Uani 1 1 d . . .
C11 C -0.2410(6) 0.8493(7) 0.2582(3) 0.0672(17) Uani 1 1 d . . .
H11 H -0.2670 0.8680 0.2971 0.081 Uiso 1 1 calc R . .
C12 C -0.1602(5) 0.9506(6) 0.2344(3) 0.0563(15) Uani 1 1 d . . .
H12 H -0.1309 1.0374 0.2579 0.068 Uiso 1 1 calc R . .
C13 C -0.3748(7) 0.6103(7) 0.2517(4) 0.117(3) Uani 1 1 d . . .
H13A H -0.3688 0.6428 0.2986 0.175 Uiso 1 1 calc R . .
H13B H -0.3495 0.5425 0.2477 0.175 Uiso 1 1 calc R . .
H13C H -0.4642 0.5744 0.2250 0.175 Uiso 1 1 calc R . .
C14 C 0.2771(5) 1.1638(5) 0.0917(3) 0.0476(14) Uani 1 1 d . . .
C15 C 0.3893(6) 1.2157(6) 0.1440(3) 0.0740(18) Uani 1 1 d . . .
H15 H 0.3843 1.2356 0.1887 0.089 Uiso 1 1 calc R . .
C16 C 0.5079(6) 1.2389(6) 0.1321(3) 0.0783(19) Uani 1 1 d . . .
H16 H 0.5821 1.2747 0.1688 0.094 Uiso 1 1 calc R . .
C17 C 0.5208(6) 1.2108(6) 0.0675(3) 0.0675(17) Uani 1 1 d . . .
C18 C 0.4095(7) 1.1600(7) 0.0158(3) 0.080(2) Uani 1 1 d . . .
H18 H 0.4143 1.1390 -0.0288 0.096 Uiso 1 1 calc R . .
C19 C 0.2912(6) 1.1388(6) 0.0275(3) 0.0679(17) Uani 1 1 d . . .
H19 H 0.2180 1.1063 -0.0095 0.082 Uiso 1 1 calc R . .
C20 C 0.6496(6) 1.2299(8) 0.0540(3) 0.110(3) Uani 1 1 d . . .
H20A H 0.6770 1.1756 0.0754 0.165 Uiso 1 1 calc R . .
H20B H 0.7158 1.3210 0.0722 0.165 Uiso 1 1 calc R . .
H20C H 0.6386 1.2052 0.0057 0.165 Uiso 1 1 calc R . .
C21 C 0.2748(5) 0.7855(5) 0.1428(2) 0.0417(13) Uani 1 1 d . . .
C22 C 0.1803(5) 0.6597(5) 0.1040(2) 0.0468(13) Uani 1 1 d . . .
C23 C 0.2236(5) 0.5755(5) 0.0769(2) 0.0536(14) Uani 1 1 d . . .
H23 H 0.1613 0.4911 0.0504 0.064 Uiso 1 1 calc R . .
C24 C 0.3560(6) 0.6126(6) 0.0878(3) 0.0536(14) Uani 1 1 d . . .
C25 C 0.4453(5) 0.7359(6) 0.1276(3) 0.0538(15) Uani 1 1 d . . .
H25 H 0.5351 0.7616 0.1359 0.065 Uiso 1 1 calc R . .
C26 C 0.4081(5) 0.8238(5) 0.1558(2) 0.0451(13) Uani 1 1 d . . .
C27 C 0.0360(5) 0.6153(5) 0.0921(3) 0.0615(16) Uani 1 1 d . . .
H27A H 0.0162 0.6323 0.1349 0.092 Uiso 1 1 calc R . .
H27B H -0.0137 0.5223 0.0705 0.092 Uiso 1 1 calc R . .
H27C H 0.0125 0.6627 0.0632 0.092 Uiso 1 1 calc R . .
C28 C 0.4002(6) 0.5204(6) 0.0560(3) 0.085(2) Uani 1 1 d . . .
H28A H 0.4803 0.5702 0.0433 0.127 Uiso 1 1 calc R . .
H28B H 0.3325 0.4578 0.0162 0.127 Uiso 1 1 calc R . .
H28C H 0.4162 0.4743 0.0881 0.127 Uiso 1 1 calc R . .
C29 C 0.5084(5) 0.9584(5) 0.1978(3) 0.0630(16) Uani 1 1 d . . .
H29A H 0.5937 0.9777 0.1908 0.095 Uiso 1 1 calc R . .
H29B H 0.5113 0.9625 0.2451 0.095 Uiso 1 1 calc R . .
H29C H 0.4850 1.0219 0.1846 0.095 Uiso 1 1 calc R . .
C30 C 0.4128(5) 0.9421(5) 0.3608(2) 0.0397(13) Uani 1 1 d . . .
C31 C 0.3851(5) 0.8118(5) 0.3522(2) 0.0438(13) Uani 1 1 d . . .
C32 C 0.4860(6) 0.7862(6) 0.3768(3) 0.0620(16) Uani 1 1 d . . .
H32 H 0.4702 0.6993 0.3693 0.074 Uiso 1 1 calc R . .
C33 C 0.6080(6) 0.8864(6) 0.4118(3) 0.0675(18) Uani 1 1 d . . .
H33 H 0.6752 0.8681 0.4282 0.081 Uiso 1 1 calc R . .
C34 C 0.6320(5) 1.0144(6) 0.4230(3) 0.0624(16) Uani 1 1 d . . .
H34 H 0.7148 1.0818 0.4490 0.075 Uiso 1 1 calc R . .
C35 C 0.5372(5) 1.0463(5) 0.3967(2) 0.0469(14) Uani 1 1 d . . .
C36 C 0.2494(5) 0.7015(5) 0.3230(3) 0.0454(14) Uani 1 1 d . . .
C37 C 0.2174(6) 0.6059(6) 0.2654(3) 0.0570(15) Uani 1 1 d . . .
H37 H 0.2816 0.6119 0.2426 0.068 Uiso 1 1 calc R . .
C38 C 0.0910(7) 0.5010(6) 0.2408(3) 0.0673(17) Uani 1 1 d . . .
H38 H 0.0700 0.4370 0.2013 0.081 Uiso 1 1 calc R . .
C39 C -0.0035(6) 0.4906(6) 0.2742(3) 0.0670(17) Uani 1 1 d . . .
C40 C 0.0304(6) 0.5883(7) 0.3324(3) 0.0628(17) Uani 1 1 d . . .
H40 H -0.0330 0.5832 0.3557 0.075 Uiso 1 1 calc R . .
C41 C 0.1532(6) 0.6896(6) 0.3553(3) 0.0549(15) Uani 1 1 d . . .
H41 H 0.1739 0.7541 0.3945 0.066 Uiso 1 1 calc R . .
C42 C -0.1406(6) 0.3736(7) 0.2488(4) 0.114(3) Uani 1 1 d . . .
H42A H -0.2007 0.4003 0.2276 0.171 Uiso 1 1 calc R . .
H42B H -0.1686 0.3399 0.2864 0.171 Uiso 1 1 calc R . .
H42C H -0.1399 0.3059 0.2161 0.171 Uiso 1 1 calc R . .
C43 C 0.5730(5) 1.1868(5) 0.4086(3) 0.0493(14) Uani 1 1 d . . .
C44 C 0.5736(6) 1.2470(6) 0.3564(3) 0.0695(17) Uani 1 1 d . . .
H44 H 0.5498 1.1976 0.3117 0.083 Uiso 1 1 calc R . .
C45 C 0.6080(6) 1.3766(7) 0.3683(3) 0.0793(19) Uani 1 1 d . . .
H45 H 0.6073 1.4145 0.3318 0.095 Uiso 1 1 calc R . .
C46 C 0.6437(6) 1.4527(6) 0.4329(4) 0.0728(18) Uani 1 1 d . . .
C47 C 0.6446(6) 1.3937(6) 0.4845(3) 0.081(2) Uani 1 1 d . . .
H47 H 0.6684 1.4428 0.5293 0.097 Uiso 1 1 calc R . .
C48 C 0.6109(6) 1.2632(6) 0.4719(3) 0.0694(17) Uani 1 1 d . . .
H48 H 0.6145 1.2260 0.5086 0.083 Uiso 1 1 calc R . .
C49 C 0.6766(7) 1.5958(6) 0.4456(3) 0.106(3) Uani 1 1 d . . .
H49A H 0.6145 1.6045 0.4128 0.159 Uiso 1 1 calc R . .
H49B H 0.7645 1.6481 0.4413 0.159 Uiso 1 1 calc R . .
H49C H 0.6719 1.6259 0.4907 0.159 Uiso 1 1 calc R . .
C50 C 0.1405(5) 1.1305(5) 0.3568(2) 0.0420(13) Uani 1 1 d . . .
C51 C 0.1694(5) 1.2524(5) 0.3439(2) 0.0472(14) Uani 1 1 d . . .
C52 C 0.1081(5) 1.3171(5) 0.3726(3) 0.0537(15) Uani 1 1 d . . .
H52 H 0.1249 1.3983 0.3640 0.064 Uiso 1 1 calc R . .
C53 C 0.0243(6) 1.2686(6) 0.4127(3) 0.0567(15) Uani 1 1 d . . .
C54 C -0.0003(5) 1.1471(5) 0.4231(2) 0.0529(14) Uani 1 1 d . . .
H54 H -0.0579 1.1111 0.4497 0.063 Uiso 1 1 calc R . .
C55 C 0.0555(5) 1.0766(5) 0.3963(2) 0.0449(13) Uani 1 1 d . . .
C56 C 0.2610(5) 1.3113(5) 0.3016(3) 0.0625(16) Uani 1 1 d . . .
H56A H 0.2781 1.4004 0.3043 0.094 Uiso 1 1 calc R . .
H56B H 0.2213 1.2601 0.2550 0.094 Uiso 1 1 calc R . .
H56C H 0.3427 1.3115 0.3180 0.094 Uiso 1 1 calc R . .
C57 C -0.0348(6) 1.3441(6) 0.4444(3) 0.085(2) Uani 1 1 d . . .
H57A H 0.0220 1.4369 0.4506 0.127 Uiso 1 1 calc R . .
H57B H -0.0448 1.3265 0.4878 0.127 Uiso 1 1 calc R . .
H57C H -0.1200 1.3177 0.4153 0.127 Uiso 1 1 calc R . .
C58 C 0.0225(5) 0.9437(5) 0.4075(3) 0.0629(16) Uani 1 1 d . . .
H58A H -0.0012 0.8821 0.3645 0.094 Uiso 1 1 calc R . .
H58B H -0.0506 0.9143 0.4279 0.094 Uiso 1 1 calc R . .
H58C H 0.0980 0.9489 0.4372 0.094 Uiso 1 1 calc R . .
H1 H 0.035(3) 0.787(3) 0.2496(14) 0.004(8) Uiso 1 1 d . . .

loop_
_atom_site_aniso_label
_atom_site_aniso_U_11
_atom_site_aniso_U_22
_atom_site_aniso_U_33
_atom_site_aniso_U_23
_atom_site_aniso_U_13
_atom_site_aniso_U_12
Al1 0.0569(11) 0.0525(11) 0.0458(10) 0.0090(8) 0.0100(8) 0.0350(10)
N1 0.048(3) 0.047(3) 0.042(3) 0.008(2) 0.011(2) 0.031(3)
N2 0.041(3) 0.041(3) 0.043(3) 0.005(2) 0.008(2) 0.021(2)
N3 0.052(3) 0.046(3) 0.042(3) 0.014(2) 0.008(2) 0.031(3)
N4 0.047(3) 0.041(3) 0.046(3) 0.007(2) 0.010(2) 0.028(2)
N5 0.051(3) 0.048(3) 0.043(3) 0.014(2) 0.016(2) 0.030(3)
N6 0.061(3) 0.051(3) 0.043(3) 0.012(2) 0.009(2) 0.041(3)
C1 0.049(4) 0.043(3) 0.043(3) 0.008(3) 0.005(3) 0.028(3)
C2 0.053(4) 0.040(4) 0.051(3) 0.012(3) 0.010(3) 0.024(3)
C3 0.054(4) 0.051(4) 0.086(4) 0.026(4) 0.016(3) 0.031(4)
C4 0.073(5) 0.067(5) 0.092(5) 0.034(4) 0.015(4) 0.048(4)
C5 0.062(4) 0.063(4) 0.081(4) 0.035(3) 0.015(3) 0.035(4)
C6 0.051(4) 0.045(4) 0.055(4) 0.010(3) 0.008(3) 0.026(3)
C7 0.045(3) 0.053(4) 0.046(4) 0.012(3) 0.007(3) 0.032(3)
C8 0.060(4) 0.050(4) 0.060(4) 0.014(3) 0.017(3) 0.031(4)
C9 0.065(4) 0.052(4) 0.077(5) 0.023(4) 0.015(4) 0.032(4)
C10 0.078(5) 0.066(5) 0.070(5) 0.032(4) 0.021(4) 0.034(4)
C11 0.074(5) 0.073(5) 0.061(4) 0.026(4) 0.028(4) 0.035(4)
C12 0.056(4) 0.053(4) 0.056(4) 0.002(3) 0.005(3) 0.031(4)
C13 0.136(7) 0.107(6) 0.124(7) 0.069(6) 0.066(5) 0.050(6)
C14 0.056(4) 0.038(3) 0.048(4) 0.013(3) 0.007(3) 0.023(3)
C15 0.056(4) 0.093(5) 0.062(4) 0.009(4) 0.013(4) 0.030(4)
C16 0.058(5) 0.106(6) 0.065(5) 0.022(4) 0.015(4) 0.034(4)
C17 0.064(5) 0.086(5) 0.072(5) 0.039(4) 0.028(4) 0.043(4)
C18 0.077(5) 0.117(6) 0.061(4) 0.029(4) 0.030(4) 0.053(5)
C19 0.068(5) 0.084(5) 0.048(4) 0.013(3) 0.004(3) 0.038(4)
C20 0.073(5) 0.181(8) 0.117(6) 0.076(6) 0.051(4) 0.076(6)
C21 0.059(4) 0.047(4) 0.033(3) 0.010(3) 0.013(3) 0.037(3)
C22 0.050(4) 0.053(4) 0.047(3) 0.016(3) 0.017(3) 0.031(3)
C23 0.059(4) 0.046(4) 0.054(4) 0.005(3) 0.013(3) 0.027(3)
C24 0.059(4) 0.050(4) 0.053(4) 0.005(3) 0.020(3) 0.029(4)
C25 0.051(4) 0.064(4) 0.063(4) 0.018(3) 0.023(3) 0.038(4)
C26 0.043(4) 0.045(4) 0.050(3) 0.011(3) 0.010(3) 0.025(3)
C27 0.056(4) 0.060(4) 0.060(4) 0.001(3) 0.002(3) 0.030(3)
C28 0.083(5) 0.073(5) 0.110(5) -0.002(4) 0.032(4) 0.053(4)
C29 0.054(4) 0.059(4) 0.080(4) 0.015(4) 0.020(3) 0.030(4)
C30 0.039(3) 0.051(4) 0.036(3) 0.011(3) 0.004(2) 0.030(3)
C31 0.052(4) 0.044(4) 0.049(3) 0.020(3) 0.018(3) 0.031(3)
C32 0.062(4) 0.058(4) 0.080(4) 0.027(4) 0.016(3) 0.039(4)
C33 0.051(4) 0.063(5) 0.105(5) 0.035(4) 0.014(4) 0.039(4)
C34 0.050(4) 0.058(4) 0.082(4) 0.020(3) 0.008(3) 0.030(4)
C35 0.051(4) 0.051(4) 0.045(3) 0.016(3) 0.012(3) 0.030(3)
C36 0.047(4) 0.051(4) 0.049(4) 0.014(3) 0.009(3) 0.034(3)
C37 0.069(5) 0.065(4) 0.059(4) 0.028(4) 0.026(3) 0.044(4)
C38 0.067(5) 0.060(5) 0.063(4) 0.005(3) 0.005(4) 0.027(4)
C39 0.053(4) 0.066(5) 0.076(5) 0.015(4) 0.008(4) 0.027(4)
C40 0.056(5) 0.069(5) 0.077(5) 0.030(4) 0.021(4) 0.037(4)
C41 0.055(4) 0.052(4) 0.065(4) 0.014(3) 0.015(3) 0.032(4)
C42 0.069(5) 0.090(6) 0.132(7) -0.011(5) 0.005(5) 0.015(5)
C43 0.037(3) 0.047(4) 0.056(4) 0.011(3) 0.004(3) 0.017(3)
C44 0.098(5) 0.052(4) 0.056(4) 0.019(3) 0.022(3) 0.033(4)
C45 0.103(5) 0.057(5) 0.073(5) 0.026(4) 0.011(4) 0.036(4)
C46 0.069(4) 0.048(4) 0.080(5) 0.003(4) -0.008(4) 0.024(4)
C47 0.113(6) 0.062(5) 0.049(4) -0.004(4) -0.007(4) 0.042(4)
C48 0.088(5) 0.067(5) 0.053(4) 0.017(4) 0.012(3) 0.039(4)
C49 0.125(6) 0.051(5) 0.109(6) 0.002(4) -0.021(5) 0.038(5)
C50 0.045(3) 0.044(4) 0.040(3) 0.002(3) 0.006(3) 0.028(3)
C51 0.059(4) 0.045(4) 0.040(3) 0.005(3) 0.010(3) 0.030(3)
C52 0.062(4) 0.044(4) 0.059(4) 0.004(3) 0.015(3) 0.032(3)
C53 0.065(4) 0.051(4) 0.062(4) 0.009(3) 0.021(3) 0.036(4)
C54 0.058(4) 0.059(4) 0.051(3) 0.013(3) 0.022(3) 0.034(4)
C55 0.046(3) 0.043(4) 0.048(3) 0.006(3) 0.010(3) 0.027(3)
C56 0.073(4) 0.052(4) 0.076(4) 0.021(3) 0.031(3) 0.037(4)
C57 0.106(5) 0.069(5) 0.113(5) 0.024(4) 0.057(4) 0.061(4)
C58 0.076(4) 0.062(4) 0.066(4) 0.025(3) 0.026(3) 0.040(4)

loop_
_atom_type_symbol
_atom_type_description
_atom_type_scat_dispersion_real
_atom_type_scat_dispersion_imag
_atom_type_scat_source
N N 0.0061 0.0033 'International Tables Vol C Tables 4.2.6.8 and 6.1.1.4'
H H 0.0000 0.0000 'International Tables Vol C Tables 4.2.6.8 and 6.1.1.4'
Al Al 0.0645 0.0514 'International Tables Vol C Tables 4.2.6.8 and 6.1.1.4'
C C 0.0033 0.0016 'International Tables Vol C Tables 4.2.6.8 and 6.1.1.4'

loop_
_geom_angle_atom_site_label_1
_geom_angle_atom_site_label_2
_geom_angle_atom_site_label_3
_geom_angle
_geom_angle_site_symmetry_1
_geom_angle_site_symmetry_3
_geom_angle_publ_flag
N6 Al1 N1 102.10(16) . . ?
N6 Al1 N3 142.81(19) . . ?
N1 Al1 N3 63.42(15) . . ?
N6 Al1 N4 63.93(15) . . ?
N1 Al1 N4 136.68(18) . . ?
N3 Al1 N4 101.92(16) . . ?
N2 N1 C1 117.8(4) . . ?
N2 N1 Al1 94.6(2) . . ?
C1 N1 Al1 147.3(3) . . ?
N3 N2 N1 105.9(4) . . ?
N2 N3 C21 115.7(4) . . ?
N2 N3 Al1 94.9(3) . . ?
C21 N3 Al1 145.0(3) . . ?
N5 N4 C30 118.3(4) . . ?
N5 N4 Al1 93.8(2) . . ?
C30 N4 Al1 147.5(3) . . ?
N6 N5 N4 106.4(4) . . ?
N5 N6 C50 115.7(4) . . ?
N5 N6 Al1 94.7(3) . . ?
C50 N6 Al1 144.9(3) . . ?
C6 C1 C2 120.8(4) . . ?
C6 C1 N1 122.3(4) . . ?
C2 C1 N1 116.9(5) . . ?
C3 C2 C1 118.0(5) . . ?
C3 C2 C7 119.9(5) . . ?
C1 C2 C7 122.0(4) . . ?
C4 C3 C2 121.2(5) . . ?
C3 C4 C5 120.1(5) . . ?
C4 C5 C6 121.4(5) . . ?
C5 C6 C1 118.4(5) . . ?
C5 C6 C14 118.8(5) . . ?
C1 C6 C14 122.9(4) . . ?
C12 C7 C8 116.8(5) . . ?
C12 C7 C2 123.0(5) . . ?
C8 C7 C2 120.2(5) . . ?
C9 C8 C7 121.2(5) . . ?
C8 C9 C10 121.7(6) . . ?
C11 C10 C9 118.0(6) . . ?
C11 C10 C13 121.0(6) . . ?
C9 C10 C13 121.0(7) . . ?
C10 C11 C12 121.2(6) . . ?
C11 C12 C7 121.2(5) . . ?
C19 C14 C15 116.5(5) . . ?
C19 C14 C6 120.9(5) . . ?
C15 C14 C6 122.5(5) . . ?
C16 C15 C14 121.5(6) . . ?
C15 C16 C17 121.7(6) . . ?
C18 C17 C16 116.6(5) . . ?
C18 C17 C20 121.3(6) . . ?
C16 C17 C20 122.1(6) . . ?
C17 C18 C19 121.9(6) . . ?
C14 C19 C18 121.8(5) . . ?
C26 C21 C22 121.0(4) . . ?
C26 C21 N3 119.3(5) . . ?
C22 C21 N3 119.5(4) . . ?
C23 C22 C21 118.0(5) . . ?
C23 C22 C27 120.5(5) . . ?
C21 C22 C27 121.4(5) . . ?
C24 C23 C22 122.0(5) . . ?
C25 C24 C23 117.9(5) . . ?
C25 C24 C28 121.2(5) . . ?
C23 C24 C28 120.9(5) . . ?
C24 C25 C26 122.6(5) . . ?
C25 C26 C21 118.4(5) . . ?
C25 C26 C29 121.0(5) . . ?
C21 C26 C29 120.6(4) . . ?
C31 C30 C35 121.5(4) . . ?
C31 C30 N4 117.5(4) . . ?
C35 C30 N4 121.0(4) . . ?
C32 C31 C30 118.6(5) . . ?
C32 C31 C36 119.6(5) . . ?
C30 C31 C36 121.6(4) . . ?
C33 C32 C31 120.7(5) . . ?
C32 C33 C34 119.9(5) . . ?
C33 C34 C35 121.9(5) . . ?
C34 C35 C30 117.2(5) . . ?
C34 C35 C43 118.4(5) . . ?
C30 C35 C43 124.4(4) . . ?
C41 C36 C37 118.2(6) . . ?
C41 C36 C31 119.9(5) . . ?
C37 C36 C31 121.8(5) . . ?
C36 C37 C38 120.6(5) . . ?
C39 C38 C37 120.2(6) . . ?
C38 C39 C40 118.6(6) . . ?
C38 C39 C42 120.3(6) . . ?
C40 C39 C42 121.1(6) . . ?
C41 C40 C39 120.4(6) . . ?
C40 C41 C36 122.0(6) . . ?
C48 C43 C44 116.7(5) . . ?
C48 C43 C35 120.9(5) . . ?
C44 C43 C35 122.3(5) . . ?
C45 C44 C43 121.5(6) . . ?
C44 C45 C46 121.3(6) . . ?
C47 C46 C45 117.3(6) . . ?
C47 C46 C49 121.8(6) . . ?
C45 C46 C49 120.9(6) . . ?
C46 C47 C48 120.9(6) . . ?
C43 C48 C47 122.3(5) . . ?
C55 C50 C51 121.8(4) . . ?
C55 C50 N6 120.3(4) . . ?
C51 C50 N6 117.8(5) . . ?
C52 C51 C50 116.7(5) . . ?
C52 C51 C56 121.2(5) . . ?
C50 C51 C56 122.2(4) . . ?
C53 C52 C51 123.8(5) . . ?
C52 C53 C54 116.4(5) . . ?
C52 C53 C57 121.7(5) . . ?
C54 C53 C57 121.9(5) . . ?
C55 C54 C53 123.4(5) . . ?
C54 C55 C50 117.9(4) . . ?
C54 C55 C58 121.2(5) . . ?
C50 C55 C58 120.8(4) . . ?

loop_
_geom_bond_atom_site_label_1
_geom_bond_atom_site_label_2
_geom_bond_distance
_geom_bond_site_symmetry_2
_geom_bond_publ_flag
Al1 N6 1.981(4) . ?
Al1 N1 1.987(4) . ?
Al1 N3 1.990(4) . ?
Al1 N4 1.996(4) . ?
N1 N2 1.316(4) . ?
N1 C1 1.424(5) . ?
N2 N3 1.303(4) . ?
N3 C21 1.429(5) . ?
N4 N5 1.318(4) . ?
N4 C30 1.415(5) . ?
N5 N6 1.311(4) . ?
N6 C50 1.434(5) . ?
C1 C6 1.400(6) . ?
C1 C2 1.410(6) . ?
C2 C3 1.393(6) . ?
C2 C7 1.477(7) . ?
C3 C4 1.366(7) . ?
C4 C5 1.376(7) . ?
C5 C6 1.383(6) . ?
C6 C14 1.481(7) . ?
C7 C12 1.386(7) . ?
C7 C8 1.399(7) . ?
C8 C9 1.360(7) . ?
C9 C10 1.375(7) . ?
C10 C11 1.369(7) . ?
C10 C13 1.517(8) . ?
C11 C12 1.378(7) . ?
C14 C19 1.373(6) . ?
C14 C15 1.385(7) . ?
C15 C16 1.374(7) . ?
C16 C17 1.382(7) . ?
C17 C18 1.371(7) . ?
C17 C20 1.515(7) . ?
C18 C19 1.375(7) . ?
C21 C26 1.394(6) . ?
C21 C22 1.401(6) . ?
C22 C23 1.395(6) . ?
C22 C27 1.507(6) . ?
C23 C24 1.391(6) . ?
C24 C25 1.377(7) . ?
C24 C28 1.516(7) . ?
C25 C26 1.388(6) . ?
C26 C29 1.500(7) . ?
C30 C31 1.399(6) . ?
C30 C35 1.407(6) . ?
C31 C32 1.396(6) . ?
C31 C36 1.487(7) . ?
C32 C33 1.371(7) . ?
C33 C34 1.382(7) . ?
C34 C35 1.392(6) . ?
C35 C43 1.488(7) . ?
C36 C41 1.376(6) . ?
C36 C37 1.381(7) . ?
C37 C38 1.390(7) . ?
C38 C39 1.376(7) . ?
C39 C40 1.400(7) . ?
C39 C42 1.520(8) . ?
C40 C41 1.347(7) . ?
C43 C48 1.353(7) . ?
C43 C44 1.383(7) . ?
C44 C45 1.367(7) . ?
C45 C46 1.376(8) . ?
C46 C47 1.367(7) . ?
C46 C49 1.525(7) . ?
C47 C48 1.380(7) . ?
C50 C55 1.394(6) . ?
C50 C51 1.404(6) . ?
C51 C52 1.401(6) . ?
C51 C56 1.499(6) . ?
C52 C53 1.382(7) . ?
C53 C54 1.392(7) . ?
C53 C57 1.497(7) . ?
C54 C55 1.381(6) . ?
C55 C58 1.506(6) . ?
